data_1527580
loop_
_publ_author_name
'Jacobs, H.'
'Fink, U.'

_publ_section_title
;
 Untersuchung des Systems Kalium/Europium/Ammoniak
;
_journal_name_full 'Zeitschrift fuer Anorganische und Allgemeine Chemie'
_journal_page_first 151
_journal_page_last 159
_journal_volume 438
_journal_year 1978
_chemical_formula_sum 'Eu H4 N2'
_chemical_name_systematic 'Eu (N H2)2'
_space_group_IT_number 141
_symmetry_space_group_name_Hall '-I 4bd 2'
_symmetry_space_group_name_H-M 'I 41/a m d :2'
_cell_angle_alpha 90
_cell_angle_beta 90
_cell_angle_gamma 90
_cell_formula_units_Z 4
_cell_length_a 5.454
_cell_length_b 5.454
_cell_length_c 10.853
_cell_volume 322.835
_citation_journal_id_ASTM ZAACAB
_cod_data_source_file Jacobs_ZAACAB_1978_1595.cif
_cod_data_source_block H4Eu1N2
_cod_original_cell_volume 322.8346
_cod_original_formula_sum 'H4 Eu1 N2'
_cod_database_code 1527580

loop_
_symmetry_equiv_pos_as_xyz
x,y,z
-y+1/4,x+3/4,z+1/4
-x+1/2,-y,z+1/2
y+1/4,-x+1/4,z+3/4
x,-y,-z
y+1/4,x+3/4,-z+1/4
-x+1/2,y,-z+1/2
-y+1/4,-x+1/4,-z+3/4
-x,-y,-z
y-1/4,-x-3/4,-z-1/4
x-1/2,y,-z-1/2
-y-1/4,x-1/4,-z-3/4
-x,y,z
-y-1/4,-x-3/4,z-1/4
x-1/2,-y,z-1/2
y-1/4,x-1/4,z-3/4
x+1/2,y+1/2,z+1/2
-y+3/4,x+5/4,z+3/4
-x+1,-y+1/2,z+1
y+3/4,-x+3/4,z+5/4
x+1/2,-y+1/2,-z+1/2
y+3/4,x+5/4,-z+3/4
-x+1,y+1/2,-z+1
-y+3/4,-x+3/4,-z+5/4
-x+1/2,-y+1/2,-z+1/2
y+1/4,-x-1/4,-z+1/4
x,y+1/2,-z
-y+1/4,x+1/4,-z-1/4
-x+1/2,y+1/2,z+1/2
-y+1/4,-x-1/4,z+1/4
x,-y+1/2,z
y+1/4,x+1/4,z-1/4

loop_
_atom_site_label
_atom_site_type_symbol
_atom_site_fract_x
_atom_site_fract_y
_atom_site_fract_z
_atom_site_occupancy
_atom_site_U_iso_or_equiv
Eu1 Eu+2 0 0.75 0.125 1 0.0
N1 N-3 0 0.25 0.114 1 0.0
